data_4029400
loop_
_publ_author_name
'Hong, Fong-Jiao'
'Low, Yun-Yee'
'Chong, Kam-Weng'
'Thomas, Noel F.'
'Kam, Toh-Seok'

_publ_section_title
;
 Biomimetic oxidative dimerization of anodically generated stilbene
 radical cations: effect of aromatic substitution on product distribution
 and reaction pathways.
;
_journal_issue 10
_journal_name_full 'The Journal of organic chemistry'
_journal_page_first 4528
_journal_page_last 4543
_journal_paper_doi 10.1021/jo500559r
_journal_volume 79
_journal_year 2014
_chemical_formula_moiety 'C32 H26 F6 O3'
_chemical_formula_sum 'C32 H26 F6 O3'
_chemical_formula_weight 572.53
_chemical_melting_point 124(3)
_chemical_name_systematic
; 
 ? 
;
_space_group_IT_number 14
_symmetry_cell_setting monoclinic
_symmetry_space_group_name_Hall '-P 2ybc'
_symmetry_space_group_name_H-M 'P 1 21/c 1'
_atom_sites_solution_hydrogens geom
_atom_sites_solution_primary direct
_atom_sites_solution_secondary difmap
_audit_creation_method SHELXL-97
_cell_angle_alpha 90.00
_cell_angle_beta 107.995(6)
_cell_angle_gamma 90.00
_cell_formula_units_Z 4
_cell_length_a 10.7473(10)
_cell_length_b 24.594(2)
_cell_length_c 10.5723(11)
_cell_measurement_reflns_used 4388
_cell_measurement_temperature 296(2)
_cell_measurement_theta_max 30.15
_cell_measurement_theta_min 2.19
_cell_volume 2657.8(4)
_computing_cell_refinement 'SAINT (Bruker, 2007)'
_computing_data_collection 'APEX2 (Bruker, 2007)'
_computing_data_reduction 'SAINT (Bruker, 2007)'
_computing_molecular_graphics 'X-SEED (Barbour, 2001)'
_computing_publication_material
;  
SHELXL-97 (Sheldrick, 2008), enCIFer (Allen et al., 2004),
;
_computing_structure_refinement
;  
SHELXL97 (Sheldrick, 2008), Olex2 (Dolomanov & Puschmann, 2009)
;
_computing_structure_solution 'SHELXS97 (Sheldrick, 2008)'
_diffrn_ambient_temperature 296(2)
_diffrn_measured_fraction_theta_full 1.000
_diffrn_measured_fraction_theta_max 1.000
_diffrn_measurement_device_type 'Bruker SMART APEX CCD'
_diffrn_measurement_method '\w scans'
_diffrn_radiation_monochromator graphite
_diffrn_radiation_source 'fine-focus sealed tube'
_diffrn_radiation_type MoK\a
_diffrn_radiation_wavelength 0.71073
_diffrn_reflns_av_R_equivalents 0.1008
_diffrn_reflns_av_sigmaI/netI 0.0925
_diffrn_reflns_limit_h_max 13
_diffrn_reflns_limit_h_min -13
_diffrn_reflns_limit_k_max 31
_diffrn_reflns_limit_k_min -31
_diffrn_reflns_limit_l_max 13
_diffrn_reflns_limit_l_min -13
_diffrn_reflns_number 23263
_diffrn_reflns_theta_full 25.00
_diffrn_reflns_theta_max 27.50
_diffrn_reflns_theta_min 1.66
_exptl_absorpt_coefficient_mu 0.119
_exptl_absorpt_correction_T_max 0.9775
_exptl_absorpt_correction_T_min 0.9193
_exptl_absorpt_correction_type multi-scan
_exptl_absorpt_process_details 'SADABS (Bruker, 2006)'
_exptl_crystal_colour colorless
_exptl_crystal_density_diffrn 1.431
_exptl_crystal_density_method 'not measured'
_exptl_crystal_description block
_exptl_crystal_F_000 1184
_exptl_crystal_size_max 0.75
_exptl_crystal_size_mid 0.30
_exptl_crystal_size_min 0.20
_refine_diff_density_max 0.473
_refine_diff_density_min -0.384
_refine_diff_density_rms 0.085
_refine_ls_extinction_method none
_refine_ls_goodness_of_fit_ref 1.013
_refine_ls_hydrogen_treatment constr
_refine_ls_matrix_type full
_refine_ls_number_parameters 372
_refine_ls_number_reflns 6100
_refine_ls_number_restraints 0
_refine_ls_restrained_S_all 1.013
_refine_ls_R_factor_all 0.1389
_refine_ls_R_factor_gt 0.0765
_refine_ls_shift/su_max <0.001
_refine_ls_shift/su_mean <0.001
_refine_ls_structure_factor_coef Fsqd
_refine_ls_weighting_details 'calc w=1/[\s^2^(Fo^2^)+(0.1066P)^2^+1.9259P] where P=(Fo^2^+2Fc^2^)/3'
_refine_ls_weighting_scheme calc
_refine_ls_wR_factor_gt 0.1790
_refine_ls_wR_factor_ref 0.2258
_reflns_number_gt 3427
_reflns_number_total 6100
_reflns_threshold_expression I>2\s(I)
_cod_data_source_file jo500559r_si_016.cif
_cod_data_source_block hfj_1536
_cod_depositor_comments
;
The following automatic conversions were performed:

'_chemical_melting_point' value '121-126' was changed to '124(3)' -
the average value was taken and precision was
estimated.

'_symmetry_cell_setting' value 'Monoclinic' changed to
'monoclinic' according to
/usr/data/users/saulius/crontab/automatic-downloads/rss-feeds/ACS/lib/dictionaries/cif_core.dic
dictionary named 'cif_core.dic' version 2.4.2 from 2011-04-26.

Automatic conversion script
Id: cif_fix_values 2281 2013-09-26 08:29:07Z andrius 

 Adding full bibliography for 4029384--4029417.cif.
;
_cod_original_sg_symbol_H-M 'P 21/c'
_cod_database_code 4029400

loop_
_symmetry_equiv_pos_as_xyz
'x, y, z'
'-x, y+1/2, -z+1/2'
'-x, -y, -z'
'x, -y-1/2, z-1/2'

loop_
_atom_site_label
_atom_site_type_symbol
_atom_site_fract_x
_atom_site_fract_y
_atom_site_fract_z
_atom_site_U_iso_or_equiv
_atom_site_adp_type
_atom_site_occupancy
_atom_site_symmetry_multiplicity
_atom_site_calc_flag
_atom_site_refinement_flags
F3B F -0.0821(2) 0.56290(8) 0.1442(2) 0.0464(6) Uani 1 1 d .
C8A C 0.2417(3) 0.29266(12) 0.2188(3) 0.0266(7) Uani 1 1 d .
H8A H 0.2124 0.2748 0.1317 0.032 Uiso 1 1 calc R
C9A C 0.3434(3) 0.33484(12) 0.2130(4) 0.0259(7) Uani 1 1 d .
C1A C 0.3318(3) 0.19594(12) 0.2707(3) 0.0263(7) Uani 1 1 d .
C6A C 0.2482(3) 0.15157(12) 0.2349(3) 0.0259(7) Uani 1 1 d .
H6A H 0.1646 0.1536 0.2432 0.031 Uiso 1 1 calc R
C10A C 0.4524(4) 0.34820(13) 0.3192(4) 0.0334(8) Uani 1 1 d .
H10A H 0.4641 0.3319 0.4015 0.040 Uiso 1 1 calc R
C3A C 0.4952(3) 0.14481(14) 0.2058(4) 0.0315(8) Uani 1 1 d .
H3A H 0.5779 0.1428 0.1954 0.038 Uiso 1 1 calc R
C2A C 0.4546(4) 0.19187(13) 0.2553(4) 0.0325(8) Uani 1 1 d .
H2A H 0.5115 0.2213 0.2785 0.039 Uiso 1 1 calc R
C4A C 0.4099(4) 0.10108(13) 0.1723(3) 0.0306(8) Uani 1 1 d .
C12A C 0.5279(3) 0.40992(12) 0.1829(4) 0.0313(8) Uani 1 1 d .
C14A C 0.3274(4) 0.36061(12) 0.0919(4) 0.0307(8) Uani 1 1 d .
H14A H 0.2545 0.3525 0.0199 0.037 Uiso 1 1 calc R
C5A C 0.2882(3) 0.10432(13) 0.1870(4) 0.0308(8) Uani 1 1 d .
H5A H 0.2319 0.0747 0.1647 0.037 Uiso 1 1 calc R
C13A C 0.4173(4) 0.39799(13) 0.0763(4) 0.0328(8) Uani 1 1 d .
H13A H 0.4041 0.4152 -0.0052 0.039 Uiso 1 1 calc R
C7A C 0.2903(3) 0.24730(12) 0.3249(4) 0.0270(7) Uani 1 1 d .
H7A H 0.3640 0.2612 0.3979 0.032 Uiso 1 1 calc R
C11A C 0.5443(4) 0.38538(13) 0.3047(4) 0.0354(8) Uani 1 1 d .
H11A H 0.6168 0.3938 0.3769 0.042 Uiso 1 1 calc R
C16A C 0.6275(4) 0.44812(15) 0.1621(4) 0.0423(10) Uani 1 1 d .
C15A C 0.5736(4) 0.03936(15) 0.1497(5) 0.0450(10) Uani 1 1 d .
H15A H 0.6137 0.0637 0.1029 0.067 Uiso 1 1 calc R
H15B H 0.5817 0.0027 0.1222 0.067 Uiso 1 1 calc R
H15C H 0.6163 0.0426 0.2436 0.067 Uiso 1 1 calc R
C3B C -0.1786(3) 0.22341(12) 0.4322(4) 0.0310(8) Uani 1 1 d .
H3B H -0.2232 0.1905 0.4154 0.037 Uiso 1 1 calc R
C7B C 0.1258(3) 0.28777(12) 0.3828(3) 0.0264(7) Uani 1 1 d .
H7B H 0.1865 0.3088 0.4543 0.032 Uiso 1 1 calc R
C8B C 0.1159(3) 0.31472(12) 0.2485(3) 0.0272(7) Uani 1 1 d .
H8B H 0.0398 0.2989 0.1818 0.033 Uiso 1 1 calc R
C14B C 0.0011(3) 0.39895(13) 0.1406(4) 0.0312(8) Uani 1 1 d .
H14B H -0.0496 0.3769 0.0727 0.037 Uiso 1 1 calc R
C12B C 0.0531(3) 0.48793(12) 0.2354(4) 0.0286(8) Uani 1 1 d .
C9B C 0.0965(3) 0.37577(12) 0.2447(3) 0.0266(7) Uani 1 1 d .
C6B C -0.0493(3) 0.32158(12) 0.4753(3) 0.0285(8) Uani 1 1 d .
H6B H -0.0073 0.3551 0.4886 0.034 Uiso 1 1 calc R
C4B C -0.2226(3) 0.26477(12) 0.4968(3) 0.0271(7) Uani 1 1 d .
C5B C -0.1572(3) 0.31464(13) 0.5153(4) 0.0315(8) Uani 1 1 d .
H5B H -0.1875 0.3433 0.5552 0.038 Uiso 1 1 calc R
C1B C 0.0004(3) 0.27989(12) 0.4149(3) 0.0264(7) Uani 1 1 d .
C10B C 0.1724(3) 0.40952(13) 0.3438(4) 0.0299(8) Uani 1 1 d .
H10B H 0.2395 0.3946 0.4132 0.036 Uiso 1 1 calc R
C11B C 0.1499(4) 0.46543(13) 0.3414(4) 0.0315(8) Uani 1 1 d .
H11B H 0.1993 0.4874 0.4102 0.038 Uiso 1 1 calc R
C16B C 0.0301(4) 0.54803(13) 0.2328(4) 0.0374(9) Uani 1 1 d .
C13B C -0.0212(4) 0.45492(13) 0.1346(4) 0.0334(8) Uani 1 1 d .
H13B H -0.0858 0.4699 0.0632 0.040 Uiso 1 1 calc R
C2B C -0.0688(3) 0.23097(12) 0.3927(3) 0.0290(8) Uani 1 1 d .
H2B H -0.0402 0.2027 0.3501 0.035 Uiso 1 1 calc R
C15B C -0.3510(4) 0.20827(14) 0.5913(4) 0.0389(9) Uani 1 1 d .
H15D H -0.3729 0.1828 0.5189 0.058 Uiso 1 1 calc R
H15E H -0.4221 0.2108 0.6280 0.058 Uiso 1 1 calc R
H15F H -0.2737 0.1961 0.6588 0.058 Uiso 1 1 calc R
O1B O -0.3273(3) 0.26070(9) 0.5439(3) 0.0383(6) Uani 1 1 d .
O1A O 0.4391(3) 0.05269(10) 0.1208(3) 0.0391(6) Uani 1 1 d .
O7 O 0.1833(2) 0.23626(8) 0.3735(2) 0.0287(5) Uani 1 1 d .
F3A F 0.5812(2) 0.49896(8) 0.1351(2) 0.0521(7) Uani 1 1 d .
F1A F 0.6668(3) 0.43332(10) 0.0584(3) 0.0583(7) Uani 1 1 d .
F2A F 0.7344(2) 0.45212(10) 0.2684(3) 0.0582(7) Uani 1 1 d .
F1B F 0.1245(2) 0.57629(8) 0.2024(3) 0.0518(7) Uani 1 1 d .
F2B F 0.0287(3) 0.56661(8) 0.3517(3) 0.0534(7) Uani 1 1 d .

loop_
_atom_site_aniso_label
_atom_site_aniso_U_11
_atom_site_aniso_U_22
_atom_site_aniso_U_33
_atom_site_aniso_U_23
_atom_site_aniso_U_13
_atom_site_aniso_U_12
F3B 0.0480(14) 0.0179(10) 0.0720(16) 0.0018(10) 0.0166(12) 0.0124(9)
C8A 0.0330(19) 0.0135(14) 0.0373(19) 0.0002(13) 0.0166(16) -0.0011(13)
C9A 0.0273(18) 0.0111(13) 0.045(2) -0.0005(13) 0.0201(15) -0.0002(12)
C1A 0.0320(19) 0.0145(14) 0.0382(19) 0.0002(13) 0.0193(15) 0.0004(12)
C6A 0.0229(17) 0.0176(14) 0.0421(19) 0.0009(13) 0.0173(15) 0.0009(12)
C10A 0.039(2) 0.0222(16) 0.044(2) 0.0033(15) 0.0207(18) -0.0012(14)
C3A 0.0244(18) 0.0293(17) 0.048(2) -0.0026(16) 0.0214(16) 0.0028(14)
C2A 0.038(2) 0.0166(15) 0.050(2) -0.0026(14) 0.0235(18) -0.0027(14)
C4A 0.040(2) 0.0187(15) 0.0387(19) -0.0025(14) 0.0195(16) 0.0061(14)
C12A 0.0334(19) 0.0139(14) 0.053(2) -0.0015(14) 0.0228(17) -0.0013(13)
C14A 0.036(2) 0.0148(14) 0.046(2) 0.0003(14) 0.0182(16) -0.0034(13)
C5A 0.037(2) 0.0146(14) 0.045(2) -0.0006(14) 0.0186(17) 0.0001(13)
C13A 0.043(2) 0.0176(15) 0.044(2) 0.0034(14) 0.0220(17) -0.0027(14)
C7A 0.0292(19) 0.0145(14) 0.041(2) 0.0006(13) 0.0166(16) 0.0000(12)
C11A 0.037(2) 0.0227(16) 0.046(2) -0.0026(15) 0.0123(17) -0.0035(15)
C16A 0.043(2) 0.0277(18) 0.061(3) 0.0009(18) 0.023(2) -0.0075(16)
C15A 0.041(2) 0.0293(19) 0.070(3) -0.0044(19) 0.024(2) 0.0108(17)
C3B 0.037(2) 0.0112(14) 0.048(2) 0.0009(14) 0.0176(17) -0.0011(13)
C7B 0.0332(19) 0.0120(13) 0.0387(19) -0.0007(13) 0.0184(15) 0.0022(13)
C8B 0.0314(19) 0.0141(14) 0.040(2) 0.0008(13) 0.0167(15) -0.0005(13)
C14B 0.034(2) 0.0163(15) 0.047(2) -0.0004(14) 0.0180(17) 0.0002(13)
C12B 0.0288(19) 0.0128(14) 0.052(2) 0.0010(14) 0.0236(16) 0.0042(13)
C9B 0.0309(18) 0.0124(14) 0.044(2) 0.0001(13) 0.0221(16) -0.0004(12)
C6B 0.0331(19) 0.0125(14) 0.046(2) -0.0031(13) 0.0208(16) -0.0011(13)
C4B 0.0278(18) 0.0174(14) 0.0409(19) 0.0051(13) 0.0175(15) 0.0025(13)
C5B 0.037(2) 0.0146(14) 0.048(2) -0.0041(14) 0.0206(17) 0.0013(13)
C1B 0.0353(19) 0.0136(13) 0.0353(18) 0.0036(13) 0.0181(15) 0.0012(13)
C10B 0.0286(19) 0.0210(16) 0.043(2) 0.0040(14) 0.0159(16) 0.0029(13)
C11B 0.034(2) 0.0190(15) 0.047(2) -0.0050(15) 0.0203(17) -0.0039(14)
C16B 0.040(2) 0.0166(15) 0.062(3) -0.0022(16) 0.025(2) 0.0022(15)
C13B 0.033(2) 0.0162(15) 0.054(2) 0.0036(15) 0.0184(17) 0.0038(14)
C2B 0.039(2) 0.0134(14) 0.041(2) -0.0007(13) 0.0206(16) 0.0017(13)
C15B 0.042(2) 0.0259(17) 0.059(2) 0.0015(17) 0.031(2) -0.0074(16)
O1B 0.0399(15) 0.0207(11) 0.0649(18) 0.0037(11) 0.0318(13) -0.0011(10)
O1A 0.0391(15) 0.0255(12) 0.0575(17) -0.0089(12) 0.0217(13) 0.0066(11)
O7 0.0349(14) 0.0115(10) 0.0487(14) 0.0031(9) 0.0261(11) 0.0036(9)
F3A 0.0676(16) 0.0216(10) 0.0709(16) 0.0014(10) 0.0269(13) -0.0163(10)
F1A 0.0641(17) 0.0468(14) 0.0822(19) -0.0111(13) 0.0490(15) -0.0240(12)
F2A 0.0424(15) 0.0548(15) 0.0748(18) 0.0066(13) 0.0141(13) -0.0212(12)
F1B 0.0526(15) 0.0132(9) 0.0964(19) 0.0055(11) 0.0331(14) -0.0012(9)
F2B 0.0735(18) 0.0236(11) 0.0668(16) -0.0105(10) 0.0271(14) 0.0111(11)

loop_
_atom_type_symbol
_atom_type_description
_atom_type_scat_dispersion_real
_atom_type_scat_dispersion_imag
_atom_type_scat_source
C C 0.0033 0.0016 'International Tables Vol C Tables 4.2.6.8 and 6.1.1.4'
H H 0.0000 0.0000 'International Tables Vol C Tables 4.2.6.8 and 6.1.1.4'
O O 0.0106 0.0060 'International Tables Vol C Tables 4.2.6.8 and 6.1.1.4'
F F 0.0171 0.0103 'International Tables Vol C Tables 4.2.6.8 and 6.1.1.4'

loop_
_geom_angle_atom_site_label_1
_geom_angle_atom_site_label_2
_geom_angle_atom_site_label_3
_geom_angle
C9A C8A C7A 115.6(3)
C9A C8A C8B 116.4(2)
C7A C8A C8B 102.8(3)
C9A C8A H8A 107.1
C7A C8A H8A 107.1
C8B C8A H8A 107.1
C10A C9A C14A 118.0(3)
C10A C9A C8A 124.5(3)
C14A C9A C8A 117.5(3)
C2A C1A C6A 118.2(3)
C2A C1A C7A 120.6(3)
C6A C1A C7A 121.2(3)
C5A C6A C1A 120.6(3)
C5A C6A H6A 119.7
C1A C6A H6A 119.7
C11A C10A C9A 121.2(3)
C11A C10A H10A 119.4
C9A C10A H10A 119.4
C4A C3A C2A 118.7(3)
C4A C3A H3A 120.6
C2A C3A H3A 120.6
C1A C2A C3A 121.7(3)
C1A C2A H2A 119.2
C3A C2A H2A 119.2
C5A C4A O1A 115.8(3)
C5A C4A C3A 120.4(3)
O1A C4A C3A 123.7(3)
C11A C12A C13A 119.5(3)
C11A C12A C16A 121.4(3)
C13A C12A C16A 119.0(3)
C13A C14A C9A 121.5(3)
C13A C14A H14A 119.3
C9A C14A H14A 119.3
C4A C5A C6A 120.4(3)
C4A C5A H5A 119.8
C6A C5A H5A 119.8
C14A C13A C12A 119.8(3)
C14A C13A H13A 120.1
C12A C13A H13A 120.1
O7 C7A C1A 110.1(2)
O7 C7A C8A 105.6(3)
C1A C7A C8A 113.5(3)
O7 C7A H7A 109.2
C1A C7A H7A 109.2
C8A C7A H7A 109.2
C12A C11A C10A 119.9(3)
C12A C11A H11A 120.0
C10A C11A H11A 120.0
F2A C16A F1A 107.5(3)
F2A C16A F3A 106.0(3)
F1A C16A F3A 105.6(3)
F2A C16A C12A 113.0(3)
F1A C16A C12A 111.8(3)
F3A C16A C12A 112.5(3)
O1A C15A H15A 109.5
O1A C15A H15B 109.5
H15A C15A H15B 109.5
O1A C15A H15C 109.5
H15A C15A H15C 109.5
H15B C15A H15C 109.5
C2B C3B C4B 120.2(3)
C2B C3B H3B 119.9
C4B C3B H3B 119.9
O7 C7B C1B 109.8(2)
O7 C7B C8B 103.1(2)
C1B C7B C8B 117.0(3)
O7 C7B H7B 108.9
C1B C7B H7B 108.9
C8B C7B H7B 108.9
C9B C8B C7B 114.9(3)
C9B C8B C8A 117.1(3)
C7B C8B C8A 102.5(3)
C9B C8B H8B 107.3
C7B C8B H8B 107.3
C8A C8B H8B 107.3
C9B C14B C13B 121.4(3)
C9B C14B H14B 119.3
C13B C14B H14B 119.3
C13B C12B C11B 120.0(3)
C13B C12B C16B 120.9(3)
C11B C12B C16B 119.1(3)
C14B C9B C10B 118.4(3)
C14B C9B C8B 119.6(3)
C10B C9B C8B 122.0(3)
C5B C6B C1B 122.1(3)
C5B C6B H6B 118.9
C1B C6B H6B 118.9
O1B C4B C3B 124.7(3)
O1B C4B C5B 116.6(3)
C3B C4B C5B 118.6(3)
C6B C5B C4B 120.4(3)
C6B C5B H5B 119.8
C4B C5B H5B 119.8
C2B C1B C6B 116.8(3)
C2B C1B C7B 122.8(3)
C6B C1B C7B 120.3(3)
C9B C10B C11B 121.2(3)
C9B C10B H10B 119.4
C11B C10B H10B 119.4
C12B C11B C10B 119.4(3)
C12B C11B H11B 120.3
C10B C11B H11B 120.3
F3B C16B F2B 107.2(3)
F3B C16B F1B 106.0(3)
F2B C16B F1B 106.0(3)
F3B C16B C12B 113.1(3)
F2B C16B C12B 111.7(3)
F1B C16B C12B 112.4(3)
C12B C13B C14B 119.7(3)
C12B C13B H13B 120.2
C14B C13B H13B 120.2
C3B C2B C1B 121.7(3)
C3B C2B H2B 119.1
C1B C2B H2B 119.1
O1B C15B H15D 109.5
O1B C15B H15E 109.5
H15D C15B H15E 109.5
O1B C15B H15F 109.5
H15D C15B H15F 109.5
H15E C15B H15F 109.5
C4B O1B C15B 116.6(3)
C4A O1A C15A 116.9(3)
C7A O7 C7B 105.7(2)

loop_
_geom_bond_atom_site_label_1
_geom_bond_atom_site_label_2
_geom_bond_distance
F3B C16B 1.329(5)
C8A C9A 1.522(4)
C8A C7A 1.554(4)
C8A C8B 1.576(5)
C8A H8A 0.9800
C9A C10A 1.388(5)
C9A C14A 1.391(5)
C1A C2A 1.382(5)
C1A C6A 1.390(4)
C1A C7A 1.510(4)
C6A C5A 1.388(4)
C6A H6A 0.9300
C10A C11A 1.388(5)
C10A H10A 0.9300
C3A C4A 1.386(5)
C3A C2A 1.395(5)
C3A H3A 0.9300
C2A H2A 0.9300
C4A C5A 1.366(5)
C4A O1A 1.385(4)
C12A C11A 1.384(5)
C12A C13A 1.393(5)
C12A C16A 1.491(5)
C14A C13A 1.380(5)
C14A H14A 0.9300
C5A H5A 0.9300
C13A H13A 0.9300
C7A O7 1.423(4)
C7A H7A 0.9800
C11A H11A 0.9300
C16A F2A 1.340(5)
C16A F1A 1.341(5)
C16A F3A 1.343(4)
C15A O1A 1.421(5)
C15A H15A 0.9600
C15A H15B 0.9600
C15A H15C 0.9600
C3B C2B 1.380(5)
C3B C4B 1.388(5)
C3B H3B 0.9300
C7B O7 1.426(3)
C7B C1B 1.501(5)
C7B C8B 1.540(5)
C7B H7B 0.9800
C8B C9B 1.515(4)
C8B H8B 0.9800
C14B C9B 1.375(5)
C14B C13B 1.395(4)
C14B H14B 0.9300
C12B C13B 1.381(5)
C12B C11B 1.387(5)
C12B C16B 1.497(4)
C9B C10B 1.387(5)
C6B C5B 1.363(5)
C6B C1B 1.398(4)
C6B H6B 0.9300
C4B O1B 1.368(4)
C4B C5B 1.397(4)
C5B H5B 0.9300
C1B C2B 1.396(4)
C10B C11B 1.395(4)
C10B H10B 0.9300
C11B H11B 0.9300
C16B F2B 1.342(5)
C16B F1B 1.348(4)
C13B H13B 0.9300
C2B H2B 0.9300
C15B O1B 1.434(4)
C15B H15D 0.9600
C15B H15E 0.9600
C15B H15F 0.9600
